data_7009925
loop_
_publ_author_name
'Casnati, Alessandro'
'Baldini, Laura'
'Pelizzi, Nicola'
'Rissanen, Kari'
'Ugozzoli, Franco'
'Ungaro, Rocco'

_publ_section_title
;
 Strontium complexes of calixarene amides in the solid state:
 structural dependence on the ligand size and on the counter ions
;
_journal_issue 19
_journal_name_full 'Journal of the Chemical Society, Dalton Transactions'
_journal_page_first 3411
_journal_paper_doi 10.1039/b004402o
_journal_year 2000
_chemical_formula_sum 'C121 H162 N12 O26 Sr'
_chemical_name_systematic
; 
 ? 
;
_space_group_IT_number 14
_symmetry_space_group_name_Hall '-P 2yn'
_symmetry_space_group_name_H-M 'P 1 21/n 1'
_atom_sites_solution_hydrogens geom
_atom_sites_solution_primary direct
_atom_sites_solution_secondary difmap
_audit_creation_method SHELXL
_cell_angle_alpha 90.000(5)
_cell_angle_beta 91.610(5)
_cell_angle_gamma 90.000(5)
_cell_formula_units_Z 4
_cell_length_a 20.766(5)
_cell_length_b 28.012(5)
_cell_length_c 23.306(5)
_cell_measurement_temperature 293(2)
_cell_volume 13552(5)
_computing_structure_refinement 'SHELXL-96 (Sheldrick, 1996)'
_computing_structure_solution 'SHELXS-96 (Sheldrick, 1990)'
_diffrn_ambient_temperature 293(2)
_diffrn_radiation_monochromator graphite
_diffrn_radiation_source 'fine-focus sealed tube'
_diffrn_radiation_type CuK\a
_diffrn_radiation_wavelength 1.54178
_diffrn_reflns_av_R_equivalents 0.0380
_diffrn_reflns_av_sigmaI/netI 0.0819
_diffrn_reflns_limit_h_max 23
_diffrn_reflns_limit_h_min -20
_diffrn_reflns_limit_k_max 31
_diffrn_reflns_limit_k_min -12
_diffrn_reflns_limit_l_max 26
_diffrn_reflns_limit_l_min -23
_diffrn_reflns_number 11283
_diffrn_reflns_theta_max 60.18
_diffrn_reflns_theta_min 3.16
_exptl_absorpt_coefficient_mu 1.106
_exptl_crystal_density_diffrn 1.122
_exptl_crystal_F_000 4872
_refine_diff_density_max 0.858
_refine_diff_density_min -0.516
_refine_diff_density_rms 0.071
_refine_ls_extinction_coef 0.00032(5)
_refine_ls_extinction_expression Fc^*^=kFc[1+0.001xFc^2^\l^3^/sin(2\q)]^-1/4^
_refine_ls_extinction_method SHELXL
_refine_ls_goodness_of_fit_all 1.237
_refine_ls_goodness_of_fit_obs 1.266
_refine_ls_matrix_type full
_refine_ls_number_parameters 1369
_refine_ls_number_reflns 10981
_refine_ls_number_restraints 24
_refine_ls_restrained_S_all 1.243
_refine_ls_restrained_S_obs 1.270
_refine_ls_R_factor_all 0.0974
_refine_ls_R_factor_obs 0.0823
_refine_ls_shift/esd_max 9.752
_refine_ls_shift/esd_mean 0.197
_refine_ls_structure_factor_coef Fsqd
_refine_ls_weighting_details 'w=1/[\s^2^(Fo^2^)+(0.1000P)^2^+0.0000P] where P=(Fo^2^+2Fc^2^)/3'
_refine_ls_weighting_scheme calc
_refine_ls_wR_factor_all 0.2155
_refine_ls_wR_factor_obs 0.2049
_reflns_number_observed 9576
_reflns_number_total 10981
_reflns_observed_criterion >2sigma(I)
_cod_data_source_file b004402o.txt
_cod_data_source_block ComplexIII
_cod_depositor_comments
;
The following automatic conversions were performed:

'_refine_ls_weighting_scheme' value 'calc
w=1/[\s^2^(Fo^2^)+(0.1000P)^2^+0.0000P] where P=(Fo^2^+2Fc^2^)/3' was
changed to 'calc'. New tag '_refine_ls_weighting_details' was
created. The value of the new tag was set to
'w=1/[\s^2^(Fo^2^)+(0.1000P)^2^+0.0000P] where P=(Fo^2^+2Fc^2^)/3'.

Automatic conversion script
Id: cif_fix_values 3143 2015-03-26 13:38:13Z robertas 
;
_cod_database_code 7009925
_chemical_formula_weightical 2288.25

loop_
_symmetry_equiv_pos_as_xyz
'x, y, z'
'-x+1/2, y+1/2, -z+1/2'
'-x, -y, -z'
'x-1/2, -y-1/2, z-1/2'

loop_
_atom_site_aniso_label
_atom_site_aniso_U_11
_atom_site_aniso_U_22
_atom_site_aniso_U_33
_atom_site_aniso_U_23
_atom_site_aniso_U_13
_atom_site_aniso_U_12
Sr1 0.0522(5) 0.0336(4) 0.0566(5) 0.0000(4) -0.0060(4) 0.0044(4)
O1A 0.063(4) 0.025(3) 0.083(5) -0.011(3) 0.024(4) 0.012(3)
C1A 0.068(7) 0.041(6) 0.075(8) 0.009(6) 0.008(6) -0.010(5)
C2A 0.064(7) 0.062(7) 0.052(6) 0.000(5) -0.008(5) -0.018(5)
C3A 0.081(8) 0.029(5) 0.095(9) -0.029(6) 0.002(7) 0.003(5)
C4A 0.106(9) 0.033(5) 0.080(8) -0.004(6) 0.014(7) 0.002(6)
C5A 0.057(7) 0.059(7) 0.096(9) -0.019(6) 0.012(6) -0.006(5)
C6A 0.057(6) 0.032(5) 0.069(7) 0.003(5) 0.012(5) -0.004(4)
C7A 0.118(10) 0.043(6) 0.108(10) -0.025(7) -0.006(8) 0.016(7)
C8A 0.30(2) 0.120(13) 0.24(2) -0.090(13) -0.155(18) 0.134(15)
C9A 0.71(5) 0.180(18) 0.21(2) 0.076(16) 0.30(3) 0.26(3)
C11A 0.111(10) 0.037(6) 0.120(10) -0.012(6) 0.039(8) 0.003(6)
C12A 0.052(6) 0.038(5) 0.062(7) 0.003(5) 0.020(5) 0.001(5)
O2A 0.068(4) 0.036(3) 0.062(4) -0.004(3) 0.000(3) 0.004(3)
N1A 0.071(6) 0.052(5) 0.095(7) 0.008(5) 0.016(5) -0.007(5)
C13A 0.148(13) 0.054(8) 0.155(14) 0.020(8) 0.049(11) 0.021(8)
C14A 0.24(2) 0.109(12) 0.185(17) -0.080(12) 0.128(15) -0.047(12)
C15A 0.150(13) 0.067(8) 0.114(11) 0.015(8) 0.042(10) -0.004(8)
C16A 0.187(18) 0.147(15) 0.21(2) 0.003(14) -0.042(15) -0.075(13)
C20A 0.103(9) 0.051(6) 0.075(8) 0.000(6) 0.003(7) -0.011(6)
O1B 0.055(4) 0.044(3) 0.052(4) 0.000(3) -0.010(3) 0.005(3)
C1B 0.058(6) 0.050(6) 0.039(6) 0.001(5) 0.004(5) 0.008(5)
C2B 0.062(6) 0.050(6) 0.038(6) 0.011(4) -0.021(5) 0.010(5)
C3B 0.094(9) 0.035(5) 0.070(7) 0.000(5) 0.006(7) 0.001(6)
C4B 0.062(7) 0.068(7) 0.071(8) -0.007(6) -0.002(6) 0.001(6)
C5B 0.072(8) 0.054(6) 0.069(7) -0.012(5) -0.011(6) 0.017(6)
C6B 0.065(7) 0.038(5) 0.060(7) 0.002(5) 0.013(5) 0.004(5)
C7B 0.077(9) 0.100(10) 0.118(12) 0.007(9) 0.002(8) 0.018(8)
C8B 0.069(10) 0.25(2) 0.29(3) -0.095(19) 0.013(13) -0.021(12)
C9B 0.149(15) 0.187(16) 0.108(13) -0.019(12) -0.006(11) 0.051(12)
C10B 0.097(12) 0.135(15) 0.37(3) 0.036(17) 0.059(15) 0.058(11)
C11B 0.076(8) 0.065(6) 0.061(7) 0.000(6) 0.014(6) 0.003(6)
C12B 0.107(12) 0.129(11) 0.065(9) 0.004(8) 0.027(9) -0.008(9)
O2B 0.101(8) 0.322(17) 0.113(8) 0.058(10) -0.007(7) -0.083(9)
N1B 0.128(10) 0.105(8) 0.139(12) 0.002(8) 0.054(10) -0.056(7)
C13B 0.202(17) 0.081(10) 0.090(10) 0.018(8) -0.009(11) -0.004(10)
C14B 0.29(3) 0.130(16) 0.199(19) 0.066(14) 0.008(18) 0.005(17)
C15B 0.20(2) 0.29(3) 0.20(2) 0.149(19) 0.054(18) -0.02(2)
C20B 0.079(7) 0.039(5) 0.057(6) -0.016(5) -0.031(5) 0.018(5)
O1C 0.070(4) 0.049(4) 0.058(4) -0.006(3) -0.014(3) 0.001(3)
C1C 0.071(6) 0.034(4) 0.044(5) 0.012(5) 0.004(5) -0.014(5)
C2C 0.048(6) 0.057(6) 0.057(7) -0.006(5) 0.001(5) 0.005(5)
C3C 0.066(7) 0.040(5) 0.087(8) -0.009(6) -0.008(6) 0.018(5)
C4C 0.075(7) 0.044(6) 0.066(7) 0.002(5) -0.009(6) 0.001(5)
C5C 0.038(5) 0.029(5) 0.120(9) -0.030(5) -0.012(6) -0.007(4)
C7C 0.090(8) 0.058(7) 0.073(8) 0.007(5) 0.030(7) 0.004(6)
C8C 0.244(18) 0.057(7) 0.144(13) -0.002(8) 0.127(12) -0.023(9)
C9C 0.130(12) 0.110(11) 0.131(12) 0.013(9) 0.039(10) 0.031(10)
C10C 0.120(11) 0.175(14) 0.062(8) -0.050(9) -0.002(8) -0.019(10)
C11C 0.083(7) 0.085(7) 0.027(5) -0.009(5) -0.020(5) -0.030(6)
C12C 0.089(8) 0.030(5) 0.050(6) -0.011(4) -0.012(6) -0.012(5)
O2C 0.087(5) 0.034(3) 0.056(4) 0.000(3) -0.011(4) 0.003(3)
N1C 0.053(5) 0.070(5) 0.070(6) 0.006(5) 0.007(4) 0.000(5)
C13C 0.060(8) 0.104(9) 0.120(10) 0.024(8) -0.007(7) 0.034(7)
C14C 0.104(10) 0.175(15) 0.116(11) 0.045(10) -0.059(9) -0.059(10)
C15C 0.057(8) 0.234(17) 0.084(9) 0.090(10) 0.017(7) -0.009(9)
C20C 0.043(5) 0.070(6) 0.035(5) -0.001(5) -0.004(4) 0.010(5)
O1D 0.051(4) 0.031(3) 0.051(4) -0.007(3) -0.003(3) 0.006(3)
C1D 0.050(6) 0.026(4) 0.056(6) -0.003(4) -0.003(5) -0.011(4)
C2D 0.062(6) 0.042(5) 0.057(6) 0.005(5) -0.016(5) 0.011(5)
C3D 0.080(8) 0.033(5) 0.069(7) -0.007(5) -0.020(6) -0.011(5)
C4D 0.072(7) 0.056(6) 0.053(6) -0.001(5) -0.020(5) -0.009(5)
C5D 0.047(6) 0.047(5) 0.072(7) 0.007(5) -0.018(5) -0.001(5)
C6D 0.050(6) 0.038(5) 0.052(6) 0.010(4) 0.005(5) 0.014(4)
C7D 0.064(7) 0.074(7) 0.086(8) 0.007(6) -0.036(7) 0.004(6)
C8D 0.135(13) 0.185(16) 0.175(16) 0.083(13) -0.080(12) -0.074(12)
C9D 0.146(13) 0.051(8) 0.260(19) -0.049(10) -0.038(13) -0.011(8)
C10D 0.070(10) 0.25(2) 0.24(2) -0.120(18) -0.005(12) -0.025(12)
C11D 0.056(6) 0.045(5) 0.066(7) -0.011(5) 0.005(5) 0.010(5)
C12D 0.057(7) 0.043(6) 0.058(6) 0.005(5) -0.006(5) -0.003(5)
O2D 0.060(5) 0.054(4) 0.146(7) -0.020(5) 0.025(5) -0.014(3)
N1D 0.058(6) 0.063(6) 0.127(8) -0.020(6) 0.025(6) 0.006(5)
C13D 0.080(10) 0.082(9) 0.174(15) -0.008(9) 0.039(10) 0.020(8)
C14D 0.150(17) 0.21(2) 0.28(3) 0.023(19) -0.113(18) -0.042(15)
C15D 0.132(11) 0.053(7) 0.132(12) -0.037(7) 0.038(9) 0.009(7)
C16D 0.214(17) 0.120(11) 0.067(9) -0.052(8) 0.004(10) 0.015(11)
C20D 0.064(6) 0.039(5) 0.053(6) 0.009(5) -0.007(5) 0.009(4)
O1E 0.052(4) 0.045(3) 0.051(4) 0.015(3) -0.012(3) 0.003(3)
C1E 0.073(7) 0.041(6) 0.033(6) 0.016(4) 0.005(5) 0.004(5)
C2E 0.058(6) 0.044(5) 0.054(6) 0.020(5) 0.006(5) 0.009(5)
C3E 0.087(9) 0.062(7) 0.078(8) 0.023(6) 0.008(7) -0.004(6)
C4E 0.078(8) 0.066(8) 0.110(10) 0.026(7) 0.041(7) -0.002(6)
C5E 0.071(7) 0.043(6) 0.071(7) -0.002(5) 0.027(6) -0.014(5)
C6E 0.072(7) 0.041(5) 0.055(6) 0.020(5) -0.001(5) 0.013(5)
C7E 0.113(12) 0.110(11) 0.176(15) 0.038(11) 0.062(11) 0.010(9)
C8E 0.106(11) 0.141(13) 0.177(15) -0.032(11) 0.098(10) -0.010(9)
C9E 0.176(17) 0.39(3) 0.27(2) -0.22(2) 0.090(16) -0.21(2)
C11E 0.052(6) 0.060(6) 0.070(7) -0.004(5) -0.026(5) 0.002(5)
C12E 0.076(7) 0.034(5) 0.079(8) 0.005(5) -0.033(6) 0.010(5)
O2E 0.058(4) 0.052(4) 0.103(6) 0.018(4) -0.017(4) -0.008(3)
N1E 0.128(9) 0.052(5) 0.154(9) 0.036(6) -0.085(8) -0.004(6)
C13E 0.113(11) 0.075(9) 0.174(15) 0.051(10) -0.052(11) 0.022(8)
C14E 0.30(3) 0.140(14) 0.109(13) 0.035(12) -0.035(15) -0.001(15)
C15E 0.207(19) 0.100(12) 0.30(3) 0.039(15) -0.073(18) -0.056(13)
C20E 0.116(9) 0.035(6) 0.066(7) 0.014(5) -0.001(6) -0.007(5)
O1F 0.051(4) 0.040(3) 0.059(4) -0.002(3) -0.003(3) -0.002(3)
C1F 0.061(7) 0.049(6) 0.048(6) -0.012(5) 0.006(5) -0.006(5)
C2F 0.085(8) 0.031(5) 0.052(6) 0.007(4) 0.003(6) 0.004(5)
C3F 0.066(7) 0.053(6) 0.073(8) -0.006(5) 0.015(6) 0.010(5)
C4F 0.060(7) 0.096(8) 0.067(8) -0.013(6) 0.003(6) 0.002(6)
C5F 0.074(7) 0.047(6) 0.062(7) -0.018(5) 0.011(6) 0.020(5)
C6F 0.071(7) 0.039(5) 0.034(5) -0.002(4) 0.008(5) -0.003(5)
C7F 0.065(8) 0.092(8) 0.088(9) -0.004(7) 0.015(7) 0.018(6)
C8F 0.118(12) 0.216(18) 0.117(13) 0.021(12) -0.001(10) 0.076(12)
C9F 0.115(12) 0.220(18) 0.27(2) 0.159(17) 0.109(13) 0.023(12)
C10F 0.141(15) 0.23(2) 0.26(2) -0.14(2) 0.044(15) 0.039(15)
C11F 0.049(6) 0.077(7) 0.042(6) 0.006(5) -0.018(5) -0.006(5)
C12F 0.059(7) 0.058(6) 0.058(7) 0.006(5) -0.026(6) 0.004(5)
O2F 0.063(4) 0.041(3) 0.072(5) 0.003(3) -0.013(4) -0.004(3)
N1F 0.068(6) 0.090(7) 0.083(7) 0.003(5) -0.038(5) 0.007(5)
C13F 0.074(8) 0.117(11) 0.109(10) -0.016(8) 0.032(8) -0.041(8)
C14F 0.111(12) 0.154(14) 0.156(14) -0.021(11) 0.076(10) 0.034(10)
C16F 0.29(2) 0.162(16) 0.197(18) 0.049(14) 0.102(17) 0.073(15)
C20F 0.066(7) 0.074(7) 0.065(7) 0.021(6) -0.004(6) 0.013(6)
C1P 0.100(9) 0.047(6) 0.049(6) -0.002(5) -0.010(6) -0.025(6)
C2P 0.089(8) 0.045(7) 0.096(9) -0.003(6) -0.040(7) -0.019(6)
C3P 0.151(11) 0.023(5) 0.086(8) 0.008(5) -0.050(8) 0.002(6)
C4P 0.193(14) 0.029(6) 0.038(6) 0.003(5) -0.022(7) 0.002(7)
C5P 0.180(14) 0.051(7) 0.072(8) -0.014(6) -0.021(8) 0.016(8)
C6P 0.127(11) 0.040(6) 0.068(8) 0.003(5) -0.022(7) -0.016(6)
N1P 0.138(12) 0.047(7) 0.128(11) -0.026(7) 0.024(10) -0.035(8)
O1P 0.148(9) 0.062(6) 0.151(9) 0.011(6) -0.048(7) -0.012(6)
O2P 0.105(7) 0.079(6) 0.183(10) -0.025(6) -0.012(7) -0.009(5)
N2P 0.152(11) 0.065(7) 0.077(8) 0.007(6) -0.042(7) 0.008(7)
O3P 0.239(12) 0.037(4) 0.135(8) -0.004(5) -0.096(8) 0.000(6)
O4P 0.221(12) 0.053(5) 0.184(10) 0.006(6) -0.073(9) 0.045(7)
N3P 0.175(14) 0.087(9) 0.120(10) 0.001(8) -0.072(9) 0.013(9)
O5P 0.159(10) 0.099(7) 0.152(9) -0.018(6) -0.075(8) -0.009(7)
O6P 0.216(12) 0.040(5) 0.43(2) 0.021(9) -0.146(13) -0.023(7)
O7P 0.142(7) 0.026(4) 0.118(7) -0.007(4) -0.017(5) 0.002(4)
C1R 0.110(13) 0.142(15) 0.072(10) -0.022(10) 0.009(9) -0.043(12)
C2R 0.106(12) 0.127(13) 0.080(10) -0.004(9) -0.009(9) 0.009(11)
C3R 0.081(10) 0.184(16) 0.103(11) -0.002(10) 0.008(9) -0.050(11)
C4R 0.072(10) 0.155(15) 0.178(16) 0.065(12) 0.020(10) -0.028(10)
C5R 0.157(16) 0.137(14) 0.157(15) 0.067(12) 0.054(12) -0.043(12)
C6R 0.119(14) 0.126(14) 0.130(14) -0.010(11) 0.018(11) 0.021(12)
N1R 0.122(15) 0.27(3) 0.181(15) 0.075(18) -0.025(12) -0.090(18)
O1R 0.226(17) 0.102(10) 0.52(3) 0.031(14) -0.127(17) -0.038(10)
O2R 0.192(15) 0.200(16) 0.300(19) 0.048(14) 0.046(14) 0.011(12)
N3R 0.35(3) 0.19(2) 0.35(3) 0.10(2) 0.21(3) 0.19(2)
O5R 0.31(2) 0.25(2) 0.27(2) -0.007(17) -0.019(18) -0.087(18)
O6R 0.48(4) 0.156(14) 0.49(3) 0.098(18) 0.15(3) 0.135(18)
O7R 0.196(12) 0.151(10) 0.188(12) -0.035(9) 0.073(10) -0.068(9)

loop_
_atom_site_label
_atom_site_type_symbol
_atom_site_fract_x
_atom_site_fract_y
_atom_site_fract_z
_atom_site_U_iso_or_equiv
_atom_site_thermal_displace_type
_atom_site_occupancy
_atom_site_calc_flag
_atom_site_refinement_flags
_atom_site_disorder_group
Sr1 Sr 0.12198(4) 0.18535(3) 0.10889(4) 0.0476(3) Uani 1 d . .
O1A O 0.2028(3) 0.05660(18) 0.1793(3) 0.0566(17) Uani 1 d . .
C1A C 0.2312(5) 0.0159(3) 0.1541(5) 0.061(3) Uani 1 d . .
C2A C 0.2634(5) -0.0176(3) 0.1910(4) 0.060(3) Uani 1 d . .
C3A C 0.2899(5) -0.0562(3) 0.1638(5) 0.068(3) Uani 1 d . .
H3A H 0.3126 -0.0790 0.1874 0.195(19) Uiso 1 calc R .
C4A C 0.2867(6) -0.0649(3) 0.1067(5) 0.073(3) Uani 1 d . .
C5A C 0.2521(4) -0.0324(3) 0.0741(5) 0.070(3) Uani 1 d . .
H5A H 0.2453 -0.0391 0.0339 0.195(19) Uiso 1 calc R .
C6A C 0.2256(4) 0.0108(3) 0.0965(4) 0.052(2) Uani 1 d . .
C7A C 0.3168(7) -0.1098(4) 0.0776(6) 0.090(4) Uani 1 d . .
C8A C 0.3559(9) -0.1367(5) 0.1196(8) 0.221(11) Uani 1 d . .
H8A1 H 0.3815 -0.1150 0.1425 0.482(15) Uiso 1 calc R .
H8A2 H 0.3837 -0.1582 0.0999 0.482(15) Uiso 1 calc R .
H8A3 H 0.3282 -0.1546 0.1439 0.482(15) Uiso 1 calc R .
C9A C 0.3543(14) -0.0976(7) 0.0315(9) 0.36(2) Uani 1 d . .
H9A1 H 0.3772 -0.0686 0.0400 0.482(15) Uiso 1 calc R .
H9A2 H 0.3271 -0.0930 -0.0020 0.482(15) Uiso 1 calc R .
H9A3 H 0.3845 -0.1228 0.0245 0.482(15) Uiso 1 calc R .
C10A C 0.2626(9) -0.1383(7) 0.0530(9) 0.214(9) Uiso 1 d . .
H10A H 0.2438 -0.1569 0.0828 0.482(15) Uiso 1 calc R .
H10B H 0.2782 -0.1591 0.0238 0.482(15) Uiso 1 calc R .
H10C H 0.2306 -0.1172 0.0366 0.482(15) Uiso 1 calc R .
C11A C 0.1426(6) 0.0460(3) 0.2017(5) 0.089(4) Uani 1 d . .
H11A H 0.1485 0.0301 0.2379 0.273(12) Uiso 1 calc R .
H11B H 0.1196 0.0247 0.1760 0.273(12) Uiso 1 calc R .
C12A C 0.1036(5) 0.0906(3) 0.2096(4) 0.050(2) Uani 1 d . .
O2A O 0.1247(3) 0.13019(19) 0.1934(2) 0.0552(16) Uani 1 d . .
N1A N 0.0483(4) 0.0875(3) 0.2337(4) 0.072(2) Uani 1 d . .
C13A C 0.0099(7) 0.1318(4) 0.2467(6) 0.118(5) Uani 1 d . .
H13A H 0.0112 0.1534 0.2148 0.273(12) Uiso 1 calc R .
H13B H -0.0343 0.1233 0.2524 0.273(12) Uiso 1 calc R .
C14A C 0.0377(8) 0.1560(5) 0.3003(7) 0.175(8) Uani 1 d . .
H14A H 0.0835 0.1515 0.3023 0.482(15) Uiso 1 calc R .
H14B H 0.0189 0.1422 0.3337 0.482(15) Uiso 1 calc R .
H14C H 0.0281 0.1895 0.2989 0.482(15) Uiso 1 calc R .
C15A C 0.0211(7) 0.0414(4) 0.2583(6) 0.110(4) Uani 1 d . .
H15A H 0.0554 0.0194 0.2669 0.273(12) Uiso 1 calc R .
H15B H -0.0009 0.0481 0.2931 0.273(12) Uiso 1 calc R .
C16A C -0.0235(8) 0.0210(6) 0.2157(8) 0.183(8) Uani 1 d . .
H16A H -0.0445 -0.0062 0.2317 0.482(15) Uiso 1 calc R .
H16B H -0.0002 0.0113 0.1826 0.482(15) Uiso 1 calc R .
H16C H -0.0552 0.0445 0.2046 0.482(15) Uiso 1 calc R .
C20A C 0.2719(5) -0.0104(3) 0.2551(4) 0.076(3) Uani 1 d . .
H20A H 0.2806 -0.0405 0.2734 0.273(12) Uiso 1 calc R .
H20B H 0.2330 0.0023 0.2703 0.273(12) Uiso 1 calc R .
O1B O 0.2577(3) 0.07000(18) 0.3264(3) 0.0506(15) Uani 1 d . .
C1B C 0.3195(5) 0.0618(3) 0.3065(4) 0.049(2) Uani 1 d . .
C2B C 0.3694(5) 0.0934(3) 0.3180(4) 0.050(2) Uani 1 d . .
C3B C 0.4297(5) 0.0854(3) 0.2973(4) 0.066(3) Uani 1 d . .
H3B H 0.4649 0.1060 0.3080 0.195(19) Uiso 1 calc R .
C4B C 0.4396(5) 0.0458(4) 0.2593(4) 0.067(3) Uani 1 d . .
C5B C 0.3887(5) 0.0180(3) 0.2486(4) 0.065(3) Uani 1 d . .
H5B H 0.3955 -0.0094 0.2247 0.195(19) Uiso 1 calc R .
C6B C 0.3280(5) 0.0242(3) 0.2679(4) 0.054(2) Uani 1 d . .
C7B C 0.5055(6) 0.0376(5) 0.2375(6) 0.099(4) Uani 1 d . .
C8B C 0.5594(7) 0.0688(7) 0.2620(9) 0.203(10) Uani 1 d . .
H8B1 H 0.5498 0.1017 0.2540 0.482(15) Uiso 1 calc R .
H8B2 H 0.5992 0.0603 0.2446 0.482(15) Uiso 1 calc R .
H8B3 H 0.5633 0.0641 0.3027 0.482(15) Uiso 1 calc R .
C9B C 0.5067(7) 0.0416(6) 0.1731(7) 0.148(6) Uani 1 d . .
H9B1 H 0.4850 0.0703 0.1611 0.482(15) Uiso 1 calc R .
H9B2 H 0.4853 0.0145 0.1561 0.482(15) Uiso 1 calc R .
H9B3 H 0.5505 0.0426 0.1612 0.482(15) Uiso 1 calc R .
C10B C 0.5250(7) -0.0157(6) 0.2519(9) 0.200(9) Uani 1 d . .
H10D H 0.5689 -0.0210 0.2415 0.482(15) Uiso 1 calc R .
H10E H 0.4972 -0.0371 0.2307 0.482(15) Uiso 1 calc R .
H10F H 0.5209 -0.0212 0.2923 0.482(15) Uiso 1 calc R .
C11B C 0.2491(5) 0.0517(3) 0.3826(4) 0.067(3) Uani 1 d . .
H11C H 0.2592 0.0761 0.4105 0.273(12) Uiso 1 calc R .
H11D H 0.2777 0.0253 0.3895 0.273(12) Uiso 1 calc R .
C12B C 0.1822(7) 0.0361(5) 0.3884(6) 0.100(4) Uani 1 d . .
O2B O 0.1432(5) 0.0388(5) 0.3452(5) 0.179(6) Uani 1 d . .
N1B N 0.1616(6) 0.0194(4) 0.4380(6) 0.123(4) Uani 1 d D .
C13B C 0.2060(8) 0.0188(5) 0.4911(6) 0.125(5) Uani 1 d . .
H13C H 0.2407 0.0411 0.4869 0.273(12) Uiso 1 calc R .
H13D H 0.1826 0.0273 0.5246 0.273(12) Uiso 1 calc R .
C14B C 0.2312(10) -0.0299(6) 0.4965(8) 0.207(9) Uani 1 d . .
H14D H 0.2736 -0.0290 0.5140 0.482(15) Uiso 1 calc R .
H14E H 0.2332 -0.0442 0.4592 0.482(15) Uiso 1 calc R .
H14F H 0.2033 -0.0484 0.5200 0.482(15) Uiso 1 calc R .
C15B C 0.0945(7) -0.0010(6) 0.4449(8) 0.227(10) Uani 1 d D .
H15C H 0.0934 -0.0192 0.4797 0.273(12) Uiso 1 calc R .
H15D H 0.0844 -0.0220 0.4134 0.273(12) Uiso 1 calc R .
C16B C 0.0453(8) 0.0375(9) 0.4467(12) 0.382(18) Uiso 1 d D .
H16D H 0.0478 0.0530 0.4834 0.482(15) Uiso 1 calc R .
H16E H 0.0032 0.0240 0.4407 0.482(15) Uiso 1 calc R .
H16F H 0.0532 0.0604 0.4170 0.482(15) Uiso 1 calc R .
C20B C 0.3637(4) 0.1375(3) 0.3602(4) 0.059(3) Uani 1 d . .
H20C H 0.3973 0.1596 0.3512 0.273(12) Uiso 1 calc R .
H20D H 0.3729 0.1261 0.3984 0.273(12) Uiso 1 calc R .
O1C O 0.3048(3) 0.1828(2) 0.2627(3) 0.0595(16) Uani 1 d . .
C1C C 0.2719(4) 0.1863(3) 0.3127(3) 0.050(2) Uani 1 d D .
C2C C 0.2177(4) 0.2153(3) 0.3160(4) 0.054(2) Uani 1 d D .
C3C C 0.1907(5) 0.2202(3) 0.3694(4) 0.065(3) Uani 1 d D .
H3C H 0.1535 0.2403 0.3726 0.195(19) Uiso 1 calc R .
C4C C 0.2148(4) 0.1973(3) 0.4192(4) 0.062(3) Uani 1 d D .
C5C C 0.2715(4) 0.1715(3) 0.4118(4) 0.062(3) Uani 1 d D .
H5C H 0.2913 0.1567 0.4450 0.195(19) Uiso 1 calc R .
C6C C 0.2997(4) 0.1662(3) 0.3617(4) 0.050(2) Uiso 1 d D .
C7C C 0.1808(5) 0.1991(3) 0.4786(5) 0.073(3) Uani 1 d . .
C8C C 0.1588(8) 0.1489(4) 0.4946(6) 0.146(7) Uani 1 d . .
H8C1 H 0.1941 0.1319 0.5127 0.482(15) Uiso 1 calc R .
H8C2 H 0.1448 0.1322 0.4605 0.482(15) Uiso 1 calc R .
H8C3 H 0.1239 0.1510 0.5205 0.482(15) Uiso 1 calc R .
C9C C 0.1210(6) 0.2329(5) 0.4755(6) 0.123(5) Uani 1 d . .
H9C1 H 0.1009 0.2334 0.5121 0.482(15) Uiso 1 calc R .
H9C2 H 0.0907 0.2214 0.4468 0.482(15) Uiso 1 calc R .
H9C3 H 0.1344 0.2645 0.4657 0.482(15) Uiso 1 calc R .
C10C C 0.2283(6) 0.2196(5) 0.5250(5) 0.119(5) Uani 1 d . .
H10G H 0.2515 0.2459 0.5093 0.482(15) Uiso 1 calc R .
H10H H 0.2581 0.1952 0.5372 0.482(15) Uiso 1 calc R .
H10I H 0.2046 0.2303 0.5573 0.482(15) Uiso 1 calc R .
C11C C 0.2722(5) 0.1528(4) 0.2186(3) 0.065(3) Uani 1 d . .
H11E H 0.2265 0.1526 0.2239 0.273(12) Uiso 1 calc R .
H11F H 0.2878 0.1206 0.2207 0.273(12) Uiso 1 calc R .
C12C C 0.2877(5) 0.1753(3) 0.1605(4) 0.057(3) Uani 1 d . .
O2C O 0.2379(3) 0.18607(19) 0.1288(2) 0.0590(16) Uani 1 d . .
N1C N 0.3485(4) 0.1831(3) 0.1449(3) 0.064(2) Uani 1 d . .
C13C C 0.4031(5) 0.1659(4) 0.1801(5) 0.095(4) Uani 1 d . .
H13E H 0.3874 0.1420 0.2057 0.273(12) Uiso 1 calc R .
H13F H 0.4326 0.1505 0.1552 0.273(12) Uiso 1 calc R .
C14C C 0.4400(6) 0.2017(5) 0.2151(6) 0.133(6) Uani 1 d . .
H14G H 0.4127 0.2149 0.2437 0.482(15) Uiso 1 calc R .
H14H H 0.4546 0.2268 0.1907 0.482(15) Uiso 1 calc R .
H14I H 0.4764 0.1865 0.2336 0.482(15) Uiso 1 calc R .
C15C C 0.3548(5) 0.2088(6) 0.0908(5) 0.125(6) Uani 1 d . .
C16C C 0.4147(15) 0.2092(11) 0.0637(13) 0.122(10) Uiso 0.50 d P .
C16' C 0.4035(13) 0.2438(10) 0.0850(11) 0.101(8) Uiso 0.50 d P .
C20C C 0.1864(4) 0.2417(3) 0.2654(3) 0.049(2) Uani 1 d . .
H20E H 0.1696 0.2181 0.2392 0.273(12) Uiso 1 calc R .
H20F H 0.1503 0.2590 0.2795 0.273(12) Uiso 1 calc R .
O1D O 0.1439(3) 0.27121(17) 0.1587(2) 0.0442(14) Uani 1 d . .
C1D C 0.2034(4) 0.2889(3) 0.1781(4) 0.044(2) Uani 1 d . .
C2D C 0.2350(4) 0.3217(3) 0.1453(4) 0.054(2) Uani 1 d . .
C3D C 0.2935(5) 0.3411(3) 0.1670(4) 0.061(3) Uani 1 d . .
H3D H 0.3173 0.3626 0.1436 0.195(19) Uiso 1 calc R .
C4D C 0.3169(5) 0.3296(3) 0.2212(4) 0.061(3) Uani 1 d . .
C5D C 0.2834(4) 0.2967(3) 0.2524(4) 0.056(3) Uani 1 d . .
H5D H 0.2998 0.2877 0.2898 0.195(19) Uiso 1 calc R .
C6D C 0.2262(4) 0.2762(3) 0.2314(4) 0.046(2) Uani 1 d . .
C7D C 0.3781(5) 0.3540(4) 0.2437(5) 0.075(3) Uani 1 d . .
C8D C 0.4034(7) 0.3323(6) 0.2987(7) 0.167(7) Uani 1 d . .
H8D1 H 0.4433 0.3475 0.3100 0.482(15) Uiso 1 calc R .
H8D2 H 0.4106 0.2988 0.2933 0.482(15) Uiso 1 calc R .
H8D3 H 0.3726 0.3369 0.3282 0.482(15) Uiso 1 calc R .
C9D C 0.3674(7) 0.4075(4) 0.2520(7) 0.153(7) Uani 1 d . .
H9D1 H 0.3252 0.4128 0.2666 0.482(15) Uiso 1 calc R .
H9D2 H 0.3710 0.4236 0.2158 0.482(15) Uiso 1 calc R .
H9D3 H 0.3992 0.4198 0.2787 0.482(15) Uiso 1 calc R .
C10D C 0.4338(7) 0.3460(7) 0.2036(8) 0.188(9) Uani 1 d . .
H10J H 0.4257 0.3630 0.1684 0.482(15) Uiso 1 calc R .
H10K H 0.4378 0.3125 0.1957 0.482(15) Uiso 1 calc R .
H10L H 0.4730 0.3574 0.2216 0.482(15) Uiso 1 calc R .
C11D C 0.0904(4) 0.3007(3) 0.1776(4) 0.055(3) Uani 1 d . .
H11G H 0.0833 0.3269 0.1517 0.273(12) Uiso 1 calc R .
H11H H 0.0996 0.3131 0.2153 0.273(12) Uiso 1 calc R .
C12D C 0.0322(5) 0.2689(3) 0.1780(4) 0.053(2) Uani 1 d . .
O2D O 0.0336(3) 0.2267(2) 0.1587(3) 0.086(2) Uani 1 d . .
N1D N -0.0233(4) 0.2868(3) 0.1958(4) 0.082(3) Uani 1 d . .
C13D C -0.0822(6) 0.2591(4) 0.1953(7) 0.111(5) Uani 1 d . .
H13G H -0.1067 0.2670 0.2284 0.273(12) Uiso 1 calc R .
H13H H -0.0720 0.2257 0.1972 0.273(12) Uiso 1 calc R .
C14D C -0.1218(8) 0.2690(7) 0.1417(9) 0.216(10) Uani 1 d . .
H14J H -0.1354 0.3018 0.1416 0.482(15) Uiso 1 calc R .
H14K H -0.1589 0.2486 0.1405 0.482(15) Uiso 1 calc R .
H14L H -0.0963 0.2631 0.1087 0.482(15) Uiso 1 calc R .
C15D C -0.0257(6) 0.3366(4) 0.2204(6) 0.105(4) Uani 1 d . .
H15E H -0.0676 0.3501 0.2131 0.273(12) Uiso 1 calc R .
H15F H 0.0054 0.3564 0.2021 0.273(12) Uiso 1 calc R .
C16D C -0.0110(7) 0.3351(5) 0.2859(5) 0.134(6) Uani 1 d . .
H16G H 0.0250 0.3145 0.2937 0.482(15) Uiso 1 calc R .
H16H H -0.0480 0.3233 0.3052 0.482(15) Uiso 1 calc R .
H16I H -0.0010 0.3667 0.2994 0.482(15) Uiso 1 calc R .
C20D C 0.2098(4) 0.3356(3) 0.0842(4) 0.052(2) Uani 1 d . .
H20G H 0.1643 0.3296 0.0815 0.273(12) Uiso 1 calc R .
H20H H 0.2161 0.3693 0.0790 0.273(12) Uiso 1 calc R .
O1E O 0.1544(3) 0.25379(18) 0.0311(2) 0.0497(15) Uani 1 d . .
C1E C 0.2155(5) 0.2671(3) 0.0112(4) 0.049(2) Uani 1 d . .
C2E C 0.2433(5) 0.2435(3) -0.0296(4) 0.052(2) Uani 1 d . .
C3E C 0.3020(5) 0.2587(4) -0.0533(5) 0.076(3) Uani 1 d . .
H3E H 0.3217 0.2415 -0.0838 0.195(19) Uiso 1 calc R .
C4E C 0.3308(5) 0.3018(4) -0.0288(5) 0.084(4) Uani 1 d . .
C5E C 0.3011(5) 0.3244(3) 0.0139(4) 0.061(3) Uani 1 d . .
H5E H 0.3212 0.3523 0.0303 0.195(19) Uiso 1 calc R .
C6E C 0.2420(5) 0.3093(3) 0.0361(4) 0.056(2) Uani 1 d . .
C7E C 0.3948(7) 0.3230(5) -0.0532(7) 0.132(5) Uani 1 d . .
C8E C 0.4322(6) 0.2819(5) -0.0843(6) 0.140(6) Uani 1 d . .
H8E1 H 0.4759 0.2917 -0.0899 0.482(15) Uiso 1 calc R .
H8E2 H 0.4116 0.2754 -0.1208 0.482(15) Uiso 1 calc R .
H8E3 H 0.4320 0.2536 -0.0610 0.482(15) Uiso 1 calc R .
C9E C 0.4374(8) 0.3452(8) -0.0105(9) 0.277(15) Uani 1 d . .
H9E1 H 0.4178 0.3738 0.0034 0.482(15) Uiso 1 calc R .
H9E2 H 0.4776 0.3529 -0.0275 0.482(15) Uiso 1 calc R .
H9E3 H 0.4448 0.3235 0.0209 0.482(15) Uiso 1 calc R .
C10E C 0.3735(9) 0.3599(7) -0.1001(8) 0.218(9) Uiso 1 d . .
H10M H 0.3365 0.3772 -0.0876 0.482(15) Uiso 1 calc R .
H10N H 0.3628 0.3434 -0.1352 0.482(15) Uiso 1 calc R .
H10O H 0.4081 0.3818 -0.1065 0.482(15) Uiso 1 calc R .
C11E C 0.1041(4) 0.2779(3) 0.0009(4) 0.061(3) Uani 1 d . .
H11I H 0.1174 0.2858 -0.0370 0.273(12) Uiso 1 calc R .
H11J H 0.0938 0.3070 0.0204 0.273(12) Uiso 1 calc R .
C12E C 0.0466(5) 0.2462(3) -0.0023(4) 0.064(3) Uani 1 d . .
O2E O 0.0436(3) 0.2095(2) 0.0285(3) 0.072(2) Uani 1 d . .
N1E N 0.0023(5) 0.2545(3) -0.0422(4) 0.113(4) Uani 1 d D .
C13E C 0.0037(6) 0.2964(4) -0.0821(6) 0.122(5) Uani 1 d D .
H13I H -0.0397 0.3066 -0.0902 0.273(12) Uiso 1 calc R .
H13J H 0.0260 0.3222 -0.0632 0.273(12) Uiso 1 calc R .
C14E C 0.0353(9) 0.2861(5) -0.1372(5) 0.183(9) Uani 1 d D .
H14M H 0.0391 0.3151 -0.1587 0.482(15) Uiso 1 calc R .
H14N H 0.0098 0.2635 -0.1589 0.482(15) Uiso 1 calc R .
H14O H 0.0774 0.2730 -0.1294 0.482(15) Uiso 1 calc R .
C15E C -0.0532(7) 0.2219(5) -0.0586(8) 0.203(9) Uani 1 d D .
H15G H -0.0566 0.2198 -0.0997 0.273(12) Uiso 1 calc R .
H15H H -0.0441 0.1905 -0.0441 0.273(12) Uiso 1 calc R .
C16E C -0.1152(6) 0.2381(6) -0.0366(8) 0.190(8) Uiso 1 d D .
H16J H -0.1143 0.2359 0.0045 0.482(15) Uiso 1 calc R .
H16K H -0.1492 0.2183 -0.0521 0.482(15) Uiso 1 calc R .
H16L H -0.1227 0.2706 -0.0479 0.482(15) Uiso 1 calc R .
C20E C 0.2146(5) 0.1968(3) -0.0573(4) 0.072(3) Uani 1 d . .
H20I H 0.1689 0.1967 -0.0526 0.273(12) Uiso 1 calc R .
H20J H 0.2223 0.1972 -0.0977 0.273(12) Uiso 1 calc R .
O1F O 0.1460(3) 0.13473(18) 0.0171(2) 0.0502(15) Uani 1 d . .
C1F C 0.2064(5) 0.1212(3) 0.0007(4) 0.053(2) Uani 1 d . .
C2F C 0.2327(5) 0.0770(3) 0.0246(4) 0.056(3) Uani 1 d . .
C3F C 0.2941(5) 0.0674(3) 0.0112(4) 0.064(3) Uani 1 d . .
H3F H 0.3123 0.0381 0.0256 0.195(19) Uiso 1 calc R .
C4F C 0.3345(5) 0.0968(4) -0.0224(5) 0.074(3) Uani 1 d . .
C5F C 0.3058(5) 0.1396(3) -0.0447(4) 0.061(3) Uani 1 d . .
H5F H 0.3301 0.1604 -0.0686 0.195(19) Uiso 1 calc R .
C6F C 0.2426(5) 0.1510(3) -0.0318(3) 0.048(2) Uani 1 d . .
C7F C 0.4049(5) 0.0844(4) -0.0315(5) 0.082(3) Uani 1 d . .
C8F C 0.4423(7) 0.0741(6) 0.0244(6) 0.150(7) Uani 1 d . .
H8F1 H 0.4642 0.1026 0.0371 0.482(15) Uiso 1 calc R .
H8F2 H 0.4733 0.0494 0.0182 0.482(15) Uiso 1 calc R .
H8F3 H 0.4130 0.0641 0.0531 0.482(15) Uiso 1 calc R .
C9F C 0.4401(7) 0.1238(6) -0.0663(7) 0.199(9) Uani 1 d . .
H9F1 H 0.4186 0.1278 -0.1030 0.482(15) Uiso 1 calc R .
H9F2 H 0.4839 0.1144 -0.0717 0.482(15) Uiso 1 calc R .
H9F3 H 0.4392 0.1534 -0.0456 0.482(15) Uiso 1 calc R .
C10F C 0.4036(8) 0.0370(7) -0.0672(8) 0.211(10) Uani 1 d . .
H10P H 0.4425 0.0194 -0.0593 0.482(15) Uiso 1 calc R .
H10Q H 0.4004 0.0445 -0.1074 0.482(15) Uiso 1 calc R .
H10R H 0.3672 0.0182 -0.0567 0.482(15) Uiso 1 calc R .
C11F C 0.0917(4) 0.1123(3) -0.0133(4) 0.056(3) Uani 1 d . .
H11K H 0.1048 0.0826 -0.0300 0.273(12) Uiso 1 calc R .
H11L H 0.0754 0.1328 -0.0433 0.273(12) Uiso 1 calc R .
C12F C 0.0411(5) 0.1037(3) 0.0301(5) 0.059(3) Uani 1 d . .
O2F O 0.0509(3) 0.11293(19) 0.0826(3) 0.0588(17) Uani 1 d . .
N1F N -0.0167(4) 0.0885(3) 0.0157(3) 0.081(3) Uani 1 d D .
C13F C -0.0681(5) 0.0803(4) 0.0591(5) 0.099(4) Uani 1 d D .
H13K H -0.0982 0.0570 0.0444 0.273(12) Uiso 1 calc R .
H13L H -0.0486 0.0677 0.0937 0.273(12) Uiso 1 calc R .
C14F C -0.1038(6) 0.1255(5) 0.0729(6) 0.139(6) Uani 1 d D .
H14P H -0.0761 0.1462 0.0953 0.482(15) Uiso 1 calc R .
H14Q H -0.1412 0.1178 0.0944 0.482(15) Uiso 1 calc R .
H14R H -0.1168 0.1413 0.0379 0.482(15) Uiso 1 calc R .
C15F C -0.0442(8) 0.0836(5) -0.0463(5) 0.171(7) Uiso 1 d D .
H15I H -0.0887 0.0929 -0.0477 0.273(12) Uiso 1 calc R .
H15J H -0.0210 0.1041 -0.0714 0.273(12) Uiso 1 calc R .
C16F C -0.0381(8) 0.0339(5) -0.0650(5) 0.214(9) Uani 1 d D .
H16M H 0.0052 0.0231 -0.0575 0.482(15) Uiso 1 calc R .
H16N H -0.0480 0.0318 -0.1054 0.482(15) Uiso 1 calc R .
H16O H -0.0674 0.0143 -0.0444 0.482(15) Uiso 1 calc R .
C20F C 0.1890(5) 0.0456(3) 0.0568(4) 0.068(3) Uani 1 d . .
H20K H 0.1625 0.0278 0.0301 0.273(12) Uiso 1 calc R .
H20L H 0.1612 0.0650 0.0793 0.273(12) Uiso 1 calc R .
C1P C 0.0072(6) 0.4115(3) 0.0769(4) 0.065(3) Uani 1 d . .
C2P C 0.0466(6) 0.4509(4) 0.0962(5) 0.077(3) Uani 1 d . .
C3P C 0.0331(6) 0.4981(3) 0.0921(5) 0.088(4) Uani 1 d . .
C4P C -0.0274(7) 0.5106(3) 0.0707(4) 0.087(4) Uani 1 d . .
C5P C -0.0735(7) 0.4775(4) 0.0497(5) 0.101(4) Uani 1 d . .
C6P C -0.0533(6) 0.4291(3) 0.0542(4) 0.079(3) Uani 1 d . .
N1P N 0.1057(7) 0.4379(4) 0.1253(6) 0.104(4) Uani 1 d . .
O1P O 0.1092(5) 0.4107(3) 0.1654(5) 0.121(4) Uani 1 d . .
O2P O 0.1551(5) 0.4558(3) 0.1044(5) 0.123(3) Uani 1 d . .
N2P N -0.0456(7) 0.5617(4) 0.0648(4) 0.099(4) Uani 1 d . .
O3P O -0.0038(6) 0.5897(3) 0.0791(4) 0.139(4) Uani 1 d . .
O4P O -0.0987(6) 0.5702(3) 0.0464(5) 0.154(5) Uani 1 d . .
N3P N -0.1036(7) 0.3947(5) 0.0313(5) 0.129(5) Uani 1 d . .
O5P O -0.1486(5) 0.4103(3) 0.0073(5) 0.138(4) Uani 1 d . .
O6P O -0.0913(6) 0.3540(3) 0.0352(7) 0.231(8) Uani 1 d . .
O7P O 0.0266(4) 0.3695(2) 0.0796(3) 0.096(3) Uani 1 d . .
C1R C 0.1600(8) 0.0519(7) 0.8597(6) 0.108(5) Uani 1 d . .
C2R C 0.1477(8) 0.0999(6) 0.8340(6) 0.104(4) Uani 1 d . .
C3R C 0.1976(7) 0.1262(6) 0.8060(6) 0.123(5) Uani 1 d . .
C4R C 0.2566(7) 0.1017(6) 0.8047(7) 0.135(6) Uani 1 d . .
C5R C 0.2655(8) 0.0549(6) 0.8251(7) 0.149(7) Uani 1 d . .
C6R C 0.2196(9) 0.0337(6) 0.8525(7) 0.125(5) Uani 1 d . .
N1R N 0.0835(9) 0.1273(9) 0.8341(8) 0.191(9) Uani 1 d . .
O1R O 0.0841(9) 0.1690(5) 0.8374(11) 0.286(12) Uani 1 d . .
O2R O 0.0439(8) 0.0954(6) 0.8352(8) 0.230(7) Uani 1 d . .
N2R N 0.3148(14) 0.1298(12) 0.7832(11) 0.277(12) Uiso 1 d . .
O3R O 0.2994(9) 0.1671(8) 0.7711(8) 0.278(9) Uiso 1 d . .
O4R O 0.3547(9) 0.1005(7) 0.7764(7) 0.264(8) Uiso 1 d . .
N3R N 0.2235(13) -0.0212(8) 0.8719(13) 0.295(17) Uani 1 d . .
O5R O 0.2091(11) -0.0213(7) 0.9259(9) 0.279(10) Uani 1 d . .
O6R O 0.2800(14) -0.0347(6) 0.8617(11) 0.374(14) Uani 1 d . .
O7R O 0.1160(5) 0.0323(3) 0.8864(4) 0.177(5) Uani 1 d . .
C1S C 0.2154(5) 0.0822(3) 0.6580(4) 0.468(8) Uiso 1 d RD .
C2S C 0.2634(5) 0.0480(3) 0.6658(4) 0.468(8) Uiso 1 d RD .
C3S C 0.2469(5) 0.0006(3) 0.6750(4) 0.468(8) Uiso 1 d R .
C4S C 0.1824(5) -0.0126(3) 0.6766(4) 0.468(8) Uiso 1 d R .
C5S C 0.1345(5) 0.0216(3) 0.6688(4) 0.468(8) Uiso 1 d R .
C6S C 0.1509(5) 0.0690(3) 0.6595(4) 0.468(8) Uiso 1 d RD .
C7S C 0.2331(5) 0.1339(4) 0.6539(10) 0.468(8) Uiso 1 d D .

loop_
_atom_type_symbol
_atom_type_description
_atom_type_scat_dispersion_real
_atom_type_scat_dispersion_imag
_atom_type_scat_source
C C 0.0181 0.0091 'International Tables Vol C Tables 4.2.6.8 and 6.1.1.4'
H H 0.0000 0.0000 'International Tables Vol C Tables 4.2.6.8 and 6.1.1.4'
N N 0.0311 0.0180 'International Tables Vol C Tables 4.2.6.8 and 6.1.1.4'
O O 0.0492 0.0322 'International Tables Vol C Tables 4.2.6.8 and 6.1.1.4'
Sr Sr -0.3528 1.8200 'International Tables Vol C Tables 4.2.6.8 and 6.1.1.4'

loop_
_geom_angle_atom_site_label_1
_geom_angle_atom_site_label_2
_geom_angle_atom_site_label_3
_geom_angle
_geom_angle_site_symmetry_1
_geom_angle_site_symmetry_3
_geom_angle_publ_flag
O2C Sr1 O2D 130.2(2) . . ?
O2C Sr1 O2A 81.66(19) . . ?
O2D Sr1 O2A 85.5(2) . . ?
O2C Sr1 O2E 138.3(2) . . ?
O2D Sr1 O2E 75.8(2) . . ?
O2A Sr1 O2E 138.2(2) . . ?
O2C Sr1 O2F 127.50(18) . . ?
O2D Sr1 O2F 93.0(2) . . ?
O2A Sr1 O2F 72.62(19) . . ?
O2E Sr1 O2F 71.46(19) . . ?
O2C Sr1 O1F 87.13(18) . . ?
O2D Sr1 O1F 142.4(2) . . ?
O2A Sr1 O1F 107.89(17) . . ?
O2E Sr1 O1F 71.1(2) . . ?
O2F Sr1 O1F 60.08(19) . . ?
O2C Sr1 O1D 75.98(17) . . ?
O2D Sr1 O1D 60.15(18) . . ?
O2A Sr1 O1D 102.22(17) . . ?
O2E Sr1 O1D 100.16(18) . . ?
O2F Sr1 O1D 153.15(18) . . ?
O1F Sr1 O1D 142.79(17) . . ?
O2C Sr1 O1E 81.98(18) . . ?
O2D Sr1 O1E 100.5(2) . . ?
O2A Sr1 O1E 162.49(18) . . ?
O2E Sr1 O1E 59.26(18) . . ?
O2F Sr1 O1E 123.00(18) . . ?
O1F Sr1 O1E 77.44(17) . . ?
O1D Sr1 O1E 67.63(16) . . ?
O2C Sr1 C12F 125.9(2) . . ?
O2D Sr1 C12F 102.0(2) . . ?
O2A Sr1 C12F 90.6(2) . . ?
O2E Sr1 C12F 58.4(2) . . ?
O2F Sr1 C12F 19.4(2) . . ?
O1F Sr1 C12F 44.8(2) . . ?
O1D Sr1 C12F 156.50(19) . . ?
O1E Sr1 C12F 104.1(2) . . ?
O2C Sr1 C12D 116.9(2) . . ?
O2D Sr1 C12D 16.8(2) . . ?
O2A Sr1 C12D 93.01(19) . . ?
O2E Sr1 C12D 79.6(2) . . ?
O2F Sr1 C12D 109.6(2) . . ?
O1F Sr1 C12D 150.59(19) . . ?
O1D Sr1 C12D 43.69(19) . . ?
O1E Sr1 C12D 88.84(19) . . ?
C12F Sr1 C12D 116.9(2) . . ?
C1A O1A C11A 111.6(7) . . ?
C6A C1A O1A 118.1(9) . . ?
C6A C1A C2A 123.7(9) . . ?
O1A C1A C2A 118.2(9) . . ?
C3A C2A C1A 115.2(9) . . ?
C3A C2A C20A 121.5(9) . . ?
C1A C2A C20A 123.2(9) . . ?
C2A C3A C4A 125.9(10) . . ?
C2A C3A H3A 117.1(6) . . ?
C4A C3A H3A 117.0(6) . . ?
C3A C4A C5A 115.8(10) . . ?
C3A C4A C7A 124.1(10) . . ?
C5A C4A C7A 120.0(11) . . ?
C4A C5A C6A 123.8(10) . . ?
C4A C5A H5A 118.1(6) . . ?
C6A C5A H5A 118.1(6) . . ?
C1A C6A C5A 115.3(9) . . ?
C1A C6A C20F 124.1(9) . . ?
C5A C6A C20F 120.4(9) . . ?
C10A C7A C9A 105.6(16) . . ?
C10A C7A C8A 112.6(13) . . ?
C9A C7A C8A 109.4(16) . . ?
C10A C7A C4A 106.9(12) . . ?
C9A C7A C4A 112.1(11) . . ?
C8A C7A C4A 110.2(11) . . ?
C7A C8A H8A1 109.4(8) . . ?
C7A C8A H8A2 109.5(8) . . ?
H8A1 C8A H8A2 109.5 . . ?
C7A C8A H8A3 109.6(11) . . ?
H8A1 C8A H8A3 109.46(6) . . ?
H8A2 C8A H8A3 109.5 . . ?
C7A C9A H9A1 108.5(12) . . ?
C7A C9A H9A2 110.5(13) . . ?
H9A1 C9A H9A2 109.47(16) . . ?
C7A C9A H9A3 109.4(8) . . ?
H9A1 C9A H9A3 109.47(9) . . ?
H9A2 C9A H9A3 109.47(8) . . ?
C7A C10A H10A 109.0(10) . . ?
C7A C10A H10B 109.7(9) . . ?
H10A C10A H10B 109.36(7) . . ?
C7A C10A H10C 110.2(9) . . ?
H10A C10A H10C 109.26(8) . . ?
H10B C10A H10C 109.3 . . ?
O1A C11A C12A 111.1(8) . . ?
O1A C11A H11A 109.3(6) . . ?
C12A C11A H11A 109.3(6) . . ?
O1A C11A H11B 109.6(5) . . ?
C12A C11A H11B 109.5(6) . . ?
H11A C11A H11B 108.0 . . ?
O2A C12A N1A 120.8(8) . . ?
O2A C12A C11A 120.2(8) . . ?
N1A C12A C11A 119.0(9) . . ?
C12A O2A Sr1 141.4(6) . . ?
C12A N1A C13A 120.7(9) . . ?
C12A N1A C15A 124.1(9) . . ?
C13A N1A C15A 114.6(9) . . ?
C14A C13A N1A 109.9(12) . . ?
C14A C13A H13A 109.4(8) . . ?
N1A C13A H13A 109.5(6) . . ?
C14A C13A H13B 109.9(8) . . ?
N1A C13A H13B 109.9(6) . . ?
H13A C13A H13B 108.1 . . ?
C13A C14A H14A 109.9(8) . . ?
C13A C14A H14B 109.4(7) . . ?
H14A C14A H14B 109.3 . . ?
C13A C14A H14C 109.6(8) . . ?
H14A C14A H14C 109.3 . . ?
H14B C14A H14C 109.3 . . ?
C16A C15A N1A 108.0(11) . . ?
C16A C15A H15A 110.2(9) . . ?
N1A C15A H15A 110.1(6) . . ?
C16A C15A H15B 110.1(9) . . ?
N1A C15A H15B 110.0(6) . . ?
H15A C15A H15B 108.3 . . ?
C15A C16A H16A 109.1(8) . . ?
C15A C16A H16B 109.6(10) . . ?
H16A C16A H16B 109.5 . . ?
C15A C16A H16C 109.7(9) . . ?
H16A C16A H16C 109.5 . . ?
H16B C16A H16C 109.5 . . ?
C2A C20A C6B 110.1(8) . . ?
C2A C20A H20A 109.6(5) . . ?
C6B C20A H20A 109.6(5) . . ?
C2A C20A H20B 109.6(6) . . ?
C6B C20A H20B 109.8(5) . . ?
H20A C20A H20B 108.1 . . ?
C1B O1B C11B 112.8(7) . . ?
C2B C1B C6B 119.8(9) . . ?
C2B C1B O1B 121.5(8) . . ?
C6B C1B O1B 118.1(8) . . ?
C3B C2B C1B 120.9(9) . . ?
C3B C2B C20B 115.5(8) . . ?
C1B C2B C20B 123.3(9) . . ?
C2B C3B C4B 119.4(10) . . ?
C2B C3B H3B 120.2(6) . . ?
C4B C3B H3B 120.4(6) . . ?
C5B C4B C3B 116.1(10) . . ?
C5B C4B C7B 125.2(11) . . ?
C3B C4B C7B 118.6(11) . . ?
C4B C5B C6B 126.9(10) . . ?
C4B C5B H5B 116.7(6) . . ?
C6B C5B H5B 116.5(6) . . ?
C5B C6B C1B 116.4(9) . . ?
C5B C6B C20A 123.8(9) . . ?
C1B C6B C20A 119.4(9) . . ?
C9B C7B C4B 111.7(11) . . ?
C9B C7B C8B 107.4(13) . . ?
C4B C7B C8B 117.1(12) . . ?
C9B C7B C10B 105.8(13) . . ?
C4B C7B C10B 107.8(11) . . ?
C8B C7B C10B 106.3(12) . . ?
C7B C8B H8B1 110.2(9) . . ?
C7B C8B H8B2 109.6(8) . . ?
H8B1 C8B H8B2 109.2 . . ?
C7B C8B H8B3 109.4(10) . . ?
H8B1 C8B H8B3 109.27(6) . . ?
H8B2 C8B H8B3 109.2 . . ?
C7B C9B H9B1 109.4(8) . . ?
C7B C9B H9B2 109.6(9) . . ?
H9B1 C9B H9B2 109.4 . . ?
C7B C9B H9B3 109.5(8) . . ?
H9B1 C9B H9B3 109.4 . . ?
H9B2 C9B H9B3 109.5 . . ?
C7B C10B H10D 109.2(7) . . ?
C7B C10B H10E 110.0(9) . . ?
H10D C10B H10E 109.33(6) . . ?
C7B C10B H10F 109.6(9) . . ?
H10D C10B H10F 109.4 . . ?
H10E C10B H10F 109.4 . . ?
O1B C11B C12B 109.6(9) . . ?
O1B C11B H11C 109.8(5) . . ?
C12B C11B H11C 109.8(6) . . ?
O1B C11B H11D 109.7(5) . . ?
C12B C11B H11D 109.8(7) . . ?
H11C C11B H11D 108.2 . . ?
O2B C12B N1B 119.7(14) . . ?
O2B C12B C11B 119.4(12) . . ?
N1B C12B C11B 121.0(13) . . ?
C12B N1B C15B 122.9(14) . . ?
C12B N1B C13B 120.6(12) . . ?
C15B N1B C13B 116.5(13) . . ?
C14B C13B N1B 106.7(13) . . ?
C14B C13B H13C 110.4(11) . . ?
N1B C13B H13C 111.0(7) . . ?
C14B C13B H13D 110.3(10) . . ?
N1B C13B H13D 109.8(7) . . ?
H13C C13B H13D 108.7 . . ?
C13B C14B H14D 109.8(10) . . ?
C13B C14B H14E 109.1(10) . . ?
H14D C14B H14E 109.5 . . ?
C13B C14B H14F 109.5(10) . . ?
H14D C14B H14F 109.4 . . ?
H14E C14B H14F 109.4 . . ?
N1B C15B C16B 111.3(10) . . ?
N1B C15B H15C 109.8(8) . . ?
C16B C15B H15C 110.7(13) . . ?
N1B C15B H15D 109.0(9) . . ?
C16B C15B H15D 108.0(13) . . ?
H15C C15B H15D 108.0 . . ?
C15B C16B H16D 107.9(14) . . ?
C15B C16B H16E 110.0(9) . . ?
H16D C16B H16E 109.47(11) . . ?
C15B C16B H16F 110.5(12) . . ?
H16D C16B H16F 109.5(2) . . ?
H16E C16B H16F 109.47(5) . . ?
C2B C20B C6C 119.7(7) . . ?
C2B C20B H20C 107.3(5) . . ?
C6C C20B H20C 107.4(5) . . ?
C2B C20B H20D 107.4(4) . . ?
C6C C20B H20D 107.5(5) . . ?
H20C C20B H20D 106.9 . . ?
C1C O1C C11C 113.7(7) . . ?
O1C C1C C6C 117.8(8) . . ?
O1C C1C C2C 120.8(7) . . ?
C6C C1C C2C 120.7(8) . . ?
C3C C2C C1C 117.1(8) . . ?
C3C C2C C20C 118.3(7) . . ?
C1C C2C C20C 124.6(8) . . ?
C2C C3C C4C 123.4(8) . . ?
C2C C3C H3C 118.3(5) . . ?
C4C C3C H3C 118.3(5) . . ?
C5C C4C C3C 114.7(9) . . ?
C5C C4C C7C 121.7(8) . . ?
C3C C4C C7C 123.5(8) . . ?
C6C C5C C4C 124.1(9) . . ?
C6C C5C H5C 117.9(5) . . ?
C4C C5C H5C 118.0(6) . . ?
C5C C6C C1C 119.6(9) . . ?
C5C C6C C20B 118.5(7) . . ?
C1C C6C C20B 121.9(8) . . ?
C10C C7C C8C 111.0(11) . . ?
C10C C7C C4C 109.5(9) . . ?
C8C C7C C4C 109.2(8) . . ?
C10C C7C C9C 107.3(10) . . ?
C8C C7C C9C 109.0(10) . . ?
C4C C7C C9C 110.9(9) . . ?
C7C C8C H8C1 109.5(8) . . ?
C7C C8C H8C2 109.6(7) . . ?
H8C1 C8C H8C2 109.5 . . ?
C7C C8C H8C3 109.4(6) . . ?
H8C1 C8C H8C3 109.5 . . ?
H8C2 C8C H8C3 109.5 . . ?
C7C C9C H9C1 109.5(6) . . ?
C7C C9C H9C2 109.6(7) . . ?
H9C1 C9C H9C2 109.5 . . ?
C7C C9C H9C3 109.4(6) . . ?
H9C1 C9C H9C3 109.5 . . ?
H9C2 C9C H9C3 109.5 . . ?
C7C C10C H10G 109.6(6) . . ?
C7C C10C H10H 109.6(6) . . ?
H10G C10C H10H 109.3 . . ?
C7C C10C H10I 109.8(6) . . ?
H10G C10C H10I 109.3 . . ?
H10H C10C H10I 109.3 . . ?
O1C C11C C12C 106.0(7) . . ?
O1C C11C H11E 110.6(5) . . ?
C12C C11C H11E 110.6(6) . . ?
O1C C11C H11F 110.4(5) . . ?
C12C C11C H11F 110.5(5) . . ?
H11E C11C H11F 108.7 . . ?
O2C C12C N1C 123.5(9) . . ?
O2C C12C C11C 114.5(9) . . ?
N1C C12C C11C 121.9(9) . . ?
C12C O2C Sr1 151.5(6) . . ?
C12C N1C C15C 115.0(8) . . ?
C12C N1C C13C 120.9(9) . . ?
C15C N1C C13C 124.1(9) . . ?
C14C C13C N1C 117.7(10) . . ?
C14C C13C H13E 107.8(7) . . ?
N1C C13C H13E 107.8(6) . . ?
C14C C13C H13F 107.9(7) . . ?
N1C C13C H13F 108.0(6) . . ?
H13E C13C H13F 107.1 . . ?
C13C C14C H14G 109.6(7) . . ?
C13C C14C H14H 109.6(7) . . ?
H14G C14C H14H 109.5 . . ?
C13C C14C H14I 109.2(7) . . ?
H14G C14C H14I 109.5 . . ?
H14H C14C H14I 109.5 . . ?
C16C C15C C16' 46.5(13) . . ?
C16C C15C N1C 119.5(15) . . ?
C16' C15C N1C 120.3(15) . . ?
C16' C16C C15C 67(2) . . ?
C16C C16' C15C 66(2) . . ?
C6D C20C C2C 119.4(7) . . ?
C6D C20C H20E 107.4(5) . . ?
C2C C20C H20E 107.4(5) . . ?
C6D C20C H20F 107.6(4) . . ?
C2C C20C H20F 107.6(4) . . ?
H20E C20C H20F 107.0 . . ?
C1D O1D C11D 112.0(6) . . ?
C1D O1D Sr1 126.3(4) . . ?
C11D O1D Sr1 120.8(4) . . ?
C6D C1D C2D 121.5(8) . . ?
C6D C1D O1D 118.9(8) . . ?
C2D C1D O1D 119.4(8) . . ?
C1D C2D C3D 118.6(8) . . ?
C1D C2D C20D 121.7(8) . . ?
C3D C2D C20D 119.7(8) . . ?
C4D C3D C2D 121.1(9) . . ?
C4D C3D H3D 119.6(6) . . ?
C2D C3D H3D 119.3(5) . . ?
C5D C4D C3D 118.0(9) . . ?
C5D C4D C7D 123.2(9) . . ?
C3D C4D C7D 118.8(9) . . ?
C4D C5D C6D 121.9(9) . . ?
C4D C5D H5D 119.1(5) . . ?
C6D C5D H5D 119.0(5) . . ?
C1D C6D C5D 118.8(8) . . ?
C1D C6D C20C 117.7(8) . . ?
C5D C6D C20C 123.4(8) . . ?
C8D C7D C4D 112.5(10) . . ?
C8D C7D C10D 102.1(11) . . ?
C4D C7D C10D 111.4(10) . . ?
C8D C7D C9D 109.7(11) . . ?
C4D C7D C9D 111.1(9) . . ?
C10D C7D C9D 109.7(12) . . ?
C7D C8D H8D1 109.4(7) . . ?
C7D C8D H8D2 109.2(8) . . ?
H8D1 C8D H8D2 109.47(6) . . ?
C7D C8D H8D3 109.9(8) . . ?
H8D1 C8D H8D3 109.47(9) . . ?
H8D2 C8D H8D3 109.47(7) . . ?
C7D C9D H9D1 110.0(7) . . ?
C7D C9D H9D2 110.1(8) . . ?
H9D1 C9D H9D2 109.01(5) . . ?
C7D C9D H9D3 109.7(6) . . ?
H9D1 C9D H9D3 109.03(7) . . ?
H9D2 C9D H9D3 108.97(9) . . ?
C7D C10D H10J 109.8(8) . . ?
C7D C10D H10K 109.3(8) . . ?
H10J C10D H10K 109.5 . . ?
C7D C10D H10L 109.3(7) . . ?
H10J C10D H10L 109.47(7) . . ?
H10K C10D H10L 109.47(7) . . ?
O1D C11D C12D 106.7(7) . . ?
O1D C11D H11G 110.4(4) . . ?
C12D C11D H11G 110.3(5) . . ?
O1D C11D H11H 110.4(4) . . ?
C12D C11D H11H 110.4(5) . . ?
H11G C11D H11H 108.6 . . ?
O2D C12D N1D 119.3(9) . . ?
O2D C12D C11D 121.6(9) . . ?
N1D C12D C11D 119.0(8) . . ?
O2D C12D Sr1 34.4(4) . . ?
N1D C12D Sr1 152.8(7) . . ?
C11D C12D Sr1 87.3(5) . . ?
C12D O2D Sr1 128.8(6) . . ?
C12D N1D C13D 122.4(9) . . ?
C12D N1D C15D 120.1(9) . . ?
C13D N1D C15D 117.5(9) . . ?
N1D C13D C14D 110.4(12) . . ?
N1D C13D H13G 109.6(7) . . ?
C14D C13D H13G 109.8(10) . . ?
N1D C13D H13H 109.4(6) . . ?
C14D C13D H13H 109.5(9) . . ?
H13G C13D H13H 108.1 . . ?
C13D C14D H14J 109.5(9) . . ?
C13D C14D H14K 109.2(9) . . ?
H14J C14D H14K 109.4 . . ?
C13D C14D H14L 109.9(10) . . ?
H14J C14D H14L 109.4 . . ?
H14K C14D H14L 109.4 . . ?
N1D C15D C16D 110.1(10) . . ?
N1D C15D H15E 109.6(6) . . ?
C16D C15D H15E 109.7(7) . . ?
N1D C15D H15F 109.7(6) . . ?
C16D C15D H15F 109.7(7) . . ?
H15E C15D H15F 108.1 . . ?
C15D C16D H16G 110.0(7) . . ?
C15D C16D H16H 110.0(7) . . ?
H16G C16D H16H 109.1 . . ?
C15D C16D H16I 109.6(7) . . ?
H16G C16D H16I 109.1 . . ?
H16H C16D H16I 109.0 . . ?
C6E C20D C2D 114.3(7) . . ?
C6E C20D H20G 108.6(5) . . ?
C2D C20D H20G 108.6(5) . . ?
C6E C20D H20H 108.8(5) . . ?
C2D C20D H20H 108.8(4) . . ?
H20G C20D H20H 107.6 . . ?
C1E O1E C11E 111.6(6) . . ?
C1E O1E Sr1 130.0(4) . . ?
C11E O1E Sr1 118.2(5) . . ?
C2E C1E O1E 121.6(9) . . ?
C2E C1E C6E 123.0(10) . . ?
O1E C1E C6E 115.3(8) . . ?
C1E C2E C3E 122.2(10) . . ?
C1E C2E C20E 123.5(9) . . ?
C3E C2E C20E 114.3(9) . . ?
C2E C3E C4E 116.5(10) . . ?
C2E C3E H3E 121.7(6) . . ?
C4E C3E H3E 121.8(6) . . ?
C5E C4E C3E 119.1(10) . . ?
C5E C4E C7E 119.9(11) . . ?
C3E C4E C7E 120.9(11) . . ?
C4E C5E C6E 123.6(9) . . ?
C4E C5E H5E 118.3(6) . . ?
C6E C5E H5E 118.1(6) . . ?
C5E C6E C1E 115.5(9) . . ?
C5E C6E C20D 122.2(8) . . ?
C1E C6E C20D 122.2(9) . . ?
C9E C7E C4E 114.7(14) . . ?
C9E C7E C8E 109.2(14) . . ?
C4E C7E C8E 108.7(11) . . ?
C9E C7E C10E 110.7(15) . . ?
C4E C7E C10E 106.0(13) . . ?
C8E C7E C10E 107.2(14) . . ?
C7E C8E H8E1 109.2(7) . . ?
C7E C8E H8E2 109.9(9) . . ?
H8E1 C8E H8E2 109.25(7) . . ?
C7E C8E H8E3 109.9(7) . . ?
H8E1 C8E H8E3 109.32(7) . . ?
H8E2 C8E H8E3 109.3 . . ?
C7E C9E H9E1 109.9(11) . . ?
C7E C9E H9E2 109.5(9) . . ?
H9E1 C9E H9E2 109.4 . . ?
C7E C9E H9E3 109.2(11) . . ?
H9E1 C9E H9E3 109.4 . . ?
H9E2 C9E H9E3 109.4 . . ?
C7E C10E H10M 109.6(9) . . ?
C7E C10E H10N 109.6(10) . . ?
H10M C10E H10N 109.4 . . ?
C7E C10E H10O 109.4(9) . . ?
H10M C10E H10O 109.41(6) . . ?
H10N C10E H10O 109.39(6) . . ?
O1E C11E C12E 108.7(7) . . ?
O1E C11E H11I 109.9(5) . . ?
C12E C11E H11I 110.1(5) . . ?
O1E C11E H11J 110.0(4) . . ?
C12E C11E H11J 109.9(5) . . ?
H11I C11E H11J 108.3 . . ?
O2E C12E N1E 120.4(9) . . ?
O2E C12E C11E 120.8(8) . . ?
N1E C12E C11E 118.4(9) . . ?
C12E O2E Sr1 126.7(6) . . ?
C12E N1E C13E 123.7(9) . . ?
C12E N1E C15E 126.0(10) . . ?
C13E N1E C15E 110.1(10) . . ?
C14E C13E N1E 113.7(8) . . ?
C14E C13E H13I 109.1(9) . . ?
N1E C13E H13I 108.7(6) . . ?
C14E C13E H13J 108.9(9) . . ?
N1E C13E H13J 108.6(6) . . ?
H13I C13E H13J 107.7 . . ?
C13E C14E H14M 109.2(7) . . ?
C13E C14E H14N 109.5(9) . . ?
H14M C14E H14N 109.47(6) . . ?
C13E C14E H14O 109.8(9) . . ?
H14M C14E H14O 109.5 . . ?
H14N C14E H14O 109.5 . . ?
C16E C15E N1E 113.3(9) . . ?
C16E C15E H15G 109.9(10) . . ?
N1E C15E H15G 109.1(8) . . ?
C16E C15E H15H 108.2(10) . . ?
N1E C15E H15H 108.6(7) . . ?
H15G C15E H15H 107.7 . . ?
C15E C16E H16J 110.8(11) . . ?
C15E C16E H16K 109.2(7) . . ?
H16J C16E H16K 109.25(8) . . ?
C15E C16E H16L 108.9(10) . . ?
H16J C16E H16L 109.43(11) . . ?
H16K C16E H16L 109.3 . . ?
C6F C20E C2E 113.9(8) . . ?
C6F C20E H20I 108.8(5) . . ?
C2E C20E H20I 108.8(5) . . ?
C6F C20E H20J 108.7(5) . . ?
C2E C20E H20J 108.8(5) . . ?
H20I C20E H20J 107.6 . . ?
C1F O1F C11F 116.5(7) . . ?
C1F O1F Sr1 124.8(5) . . ?
C11F O1F Sr1 117.8(5) . . ?
C6F C1F O1F 120.5(8) . . ?
C6F C1F C2F 121.7(9) . . ?
O1F C1F C2F 117.4(8) . . ?
C3F C2F C1F 115.3(9) . . ?
C3F C2F C20F 126.5(9) . . ?
C1F C2F C20F 118.1(9) . . ?
C2F C3F C4F 125.8(10) . . ?
C2F C3F H3F 117.0(6) . . ?
C4F C3F H3F 117.2(6) . . ?
C3F C4F C5F 116.1(9) . . ?
C3F C4F C7F 121.7(10) . . ?
C5F C4F C7F 122.2(10) . . ?
C6F C5F C4F 120.0(9) . . ?
C6F C5F H5F 120.0(5) . . ?
C4F C5F H5F 120.0(6) . . ?
C1F C6F C5F 121.0(9) . . ?
C1F C6F C20E 121.4(9) . . ?
C5F C6F C20E 117.5(8) . . ?
C4F C7F C8F 113.0(10) . . ?
C4F C7F C9F 112.0(10) . . ?
C8F C7F C9F 110.0(12) . . ?
C4F C7F C10F 105.5(10) . . ?
C8F C7F C10F 107.2(12) . . ?
C9F C7F C10F 108.9(12) . . ?
C7F C8F H8F1 109.5(8) . . ?
C7F C8F H8F2 109.5(7) . . ?
H8F1 C8F H8F2 109.4 . . ?
C7F C8F H8F3 109.5(7) . . ?
H8F1 C8F H8F3 109.4 . . ?
H8F2 C8F H8F3 109.4 . . ?
C7F C9F H9F1 111.4(8) . . ?
C7F C9F H9F2 110.6(7) . . ?
H9F1 C9F H9F2 107.88(6) . . ?
C7F C9F H9F3 110.8(8) . . ?
H9F1 C9F H9F3 108.0 . . ?
H9F2 C9F H9F3 108.1 . . ?
C7F C10F H10P 109.5(8) . . ?
C7F C10F H10Q 109.7(9) . . ?
H10P C10F H10Q 109.4 . . ?
C7F C10F H10R 109.3(8) . . ?
H10P C10F H10R 109.4 . . ?
H10Q C10F H10R 109.5 . . ?
O1F C11F C12F 106.8(7) . . ?
O1F C11F H11K 110.6(4) . . ?
C12F C11F H11K 110.5(5) . . ?
O1F C11F H11L 110.2(4) . . ?
C12F C11F H11L 110.2(5) . . ?
H11K C11F H11L 108.6 . . ?
O2F C12F N1F 115.9(10) . . ?
O2F C12F C11F 121.6(9) . . ?
N1F C12F C11F 122.3(9) . . ?
O2F C12F Sr1 42.7(4) . . ?
N1F C12F Sr1 143.6(7) . . ?
C11F C12F Sr1 84.9(5) . . ?
C12F O2F Sr1 117.9(6) . . ?
C12F N1F C13F 122.6(9) . . ?
C12F N1F C15F 125.5(11) . . ?
C13F N1F C15F 111.3(10) . . ?
C14F C13F N1F 112.2(7) . . ?
C14F C13F H13K 109.5(7) . . ?
N1F C13F H13K 109.3(5) . . ?
C14F C13F H13L 109.1(7) . . ?
N1F C13F H13L 108.8(5) . . ?
H13K C13F H13L 107.9 . . ?
C13F C14F H14P 109.8(7) . . ?
C13F C14F H14Q 109.2(6) . . ?
H14P C14F H14Q 109.4 . . ?
C13F C14F H14R 109.6(7) . . ?
H14P C14F H14R 109.4 . . ?
H14Q C14F H14R 109.38(5) . . ?
C16F C15F N1F 109.3(9) . . ?
C16F C15F H15I 108.9(10) . . ?
N1F C15F H15I 109.6(7) . . ?
C16F C15F H15J 110.4(9) . . ?
N1F C15F H15J 110.2(7) . . ?
H15I C15F H15J 108.4 . . ?
C15F C16F H16M 108.4(9) . . ?
C15F C16F H16N 110.0(7) . . ?
H16M C16F H16N 109.48(13) . . ?
C15F C16F H16O 110.0(10) . . ?
H16M C16F H16O 109.45(13) . . ?
H16N C16F H16O 109.5 . . ?
C2F C20F C6A 112.5(8) . . ?
C2F C20F H20K 109.1(5) . . ?
C6A C20F H20K 109.1(5) . . ?
C2F C20F H20L 109.0(5) . . ?
C6A C20F H20L 109.0(5) . . ?
H20K C20F H20L 107.9 . . ?
O7P C1P C6P 128.4(9) . . ?
O7P C1P C2P 121.9(11) . . ?
C6P C1P C2P 109.6(9) . . ?
C3P C2P N1P 117.0(10) . . ?
C3P C2P C1P 127.7(11) . . ?
N1P C2P C1P 115.3(10) . . ?
C2P C3P C4P 117.2(10) . . ?
C3P C4P C5P 124.0(10) . . ?
C3P C4P N2P 120.2(11) . . ?
C5P C4P N2P 115.6(12) . . ?
C6P C5P C4P 113.8(11) . . ?
C1P C6P C5P 127.5(10) . . ?
C1P C6P N3P 120.0(9) . . ?
C5P C6P N3P 112.5(11) . . ?
O1P N1P O2P 121.4(15) . . ?
O1P N1P C2P 124.0(12) . . ?
O2P N1P C2P 114.5(13) . . ?
O3P N2P O4P 128.0(12) . . ?
O3P N2P C4P 114.9(11) . . ?
O4P N2P C4P 117.1(12) . . ?
O6P N3P O5P 125.1(14) . . ?
O6P N3P C6P 116.6(12) . . ?
O5P N3P C6P 118.0(12) . . ?
O7R C1R C6R 125.4(19) . . ?
O7R C1R C2R 118.6(17) . . ?
C6R C1R C2R 115.9(15) . . ?
C3R C2R C1R 121.7(15) . . ?
C3R C2R N1R 112.4(15) . . ?
C1R C2R N1R 125.9(16) . . ?
C4R C3R C2R 113.6(15) . . ?
C3R C4R C5R 123.6(14) . . ?
C3R C4R N2R 116.8(19) . . ?
C5R C4R N2R 119(2) . . ?
C6R C5R C4R 120.0(17) . . ?
C5R C6R C1R 124.8(18) . . ?
C5R C6R N3R 123.0(17) . . ?
C1R C6R N3R 111.4(18) . . ?
O2R N1R O1R 138(3) . . ?
O2R N1R C2R 103(2) . . ?
O1R N1R C2R 119.3(18) . . ?
O3R N2R O4R 144(4) . . ?
O3R N2R C4R 110(3) . . ?
O4R N2R C4R 104(3) . . ?
O5R N3R O6R 115(3) . . ?
O5R N3R C6R 105(2) . . ?
O6R N3R C6R 106(2) . . ?
C2S C1S C6S 120.0 . . ?
C2S C1S C7S 119.84(13) . . ?
C6S C1S C7S 119.88(13) . . ?
C3S C2S C1S 120.0 . . ?
C2S C3S C4S 120.0 . . ?
C5S C4S C3S 120.0 . . ?
C4S C5S C6S 120.0 . . ?
C5S C6S C1S 120.0 . . ?

loop_
_geom_bond_atom_site_label_1
_geom_bond_atom_site_label_2
_geom_bond_distance
_geom_bond_site_symmetry_2
_geom_bond_publ_flag
Sr1 O2C 2.439(7) . ?
Sr1 O2D 2.485(7) . ?
Sr1 O2A 2.503(6) . ?
Sr1 O2E 2.538(6) . ?
Sr1 O2F 2.573(6) . ?
Sr1 O1F 2.626(6) . ?
Sr1 O1D 2.703(5) . ?
Sr1 O1E 2.735(5) . ?
Sr1 C12F 3.354(10) . ?
Sr1 C12D 3.424(10) . ?
O1A C1A 1.418(10) . ?
O1A C11A 1.401(11) . ?
C1A C6A 1.352(12) . ?
C1A C2A 1.426(12) . ?
C2A C3A 1.377(12) . ?
C2A C20A 1.513(12) . ?
C3A C4A 1.352(13) . ?
C3A H3A 0.9600 . ?
C4A C5A 1.375(13) . ?
C4A C7A 1.568(13) . ?
C5A C6A 1.435(12) . ?
C5A H5A 0.9600 . ?
C6A C20F 1.531(11) . ?
C7A C10A 1.481(19) . ?
C7A C9A 1.388(19) . ?
C7A C8A 1.462(16) . ?
C8A H8A1 0.9601 . ?
C8A H8A2 0.9601 . ?
C8A H8A3 0.9601 . ?
C9A H9A1 0.9599 . ?
C9A H9A2 0.9599 . ?
C9A H9A3 0.9599 . ?
C10A H10A 0.9613 . ?
C10A H10B 0.9614 . ?
C10A H10C 0.9615 . ?
C11A C12A 1.503(12) . ?
C11A H11A 0.9600 . ?
C11A H11B 0.9600 . ?
C12A O2A 1.255(9) . ?
C12A N1A 1.295(10) . ?
N1A C13A 1.511(13) . ?
N1A C15A 1.525(12) . ?
C13A C14A 1.522(18) . ?
C13A H13A 0.9600 . ?
C13A H13B 0.9600 . ?
C14A H14A 0.9616 . ?
C14A H14B 0.9615 . ?
C14A H14C 0.9616 . ?
C15A C16A 1.457(16) . ?
C15A H15A 0.9600 . ?
C15A H15B 0.9600 . ?
C16A H16A 0.9600 . ?
C16A H16B 0.9600 . ?
C16A H16C 0.9600 . ?
C20A C6B 1.538(12) . ?
C20A H20A 0.9600 . ?
C20A H20B 0.9600 . ?
O1B C1B 1.395(10) . ?
O1B C11B 1.422(10) . ?
C1B C2B 1.383(11) . ?
C1B C6B 1.399(11) . ?
C2B C3B 1.373(12) . ?
C2B C20B 1.586(11) . ?
C3B C4B 1.437(12) . ?
C3B H3B 0.9600 . ?
C4B C5B 1.332(12) . ?
C4B C7B 1.490(14) . ?
C5B C6B 1.362(12) . ?
C5B H5B 0.9600 . ?
C7B C9B 1.504(16) . ?
C7B C8B 1.519(17) . ?
C7B C10B 1.579(17) . ?
C8B H8B1 0.9626 . ?
C8B H8B2 0.9625 . ?
C8B H8B3 0.9624 . ?
C9B H9B1 0.9601 . ?
C9B H9B2 0.9602 . ?
C9B H9B3 0.9602 . ?
C10B H10D 0.9610 . ?
C10B H10E 0.9611 . ?
C10B H10F 0.9611 . ?
C11B C12B 1.467(15) . ?
C11B H11C 0.9600 . ?
C11B H11D 0.9600 . ?
C12B O2B 1.275(14) . ?
C12B N1B 1.329(15) . ?
N1B C15B 1.519(9) . ?
N1B C13B 1.523(16) . ?
C13B C14B 1.466(18) . ?
C13B H13C 0.9600 . ?
C13B H13D 0.9600 . ?
C14B H14D 0.9601 . ?
C14B H14E 0.9601 . ?
C14B H14F 0.9601 . ?
C15B C16B 1.487(10) . ?
C15B H15C 0.9600 . ?
C15B H15D 0.9600 . ?
C16B H16D 0.9599 . ?
C16B H16E 0.9599 . ?
C16B H16F 0.9599(11) . ?
C20B C6C 1.554(11) . ?
C20B H20C 0.9600 . ?
C20B H20D 0.9600 . ?
O1C C1C 1.372(9) . ?
O1C C11C 1.478(9) . ?
C1C C6C 1.385(8) . ?
C1C C2C 1.392(8) . ?
C2C C3C 1.386(8) . ?
C2C C20C 1.522(11) . ?
C3C C4C 1.405(8) . ?
C3C H3C 0.9600 . ?
C4C C5C 1.394(8) . ?
C4C C7C 1.572(13) . ?
C5C C6C 1.329(8) . ?
C5C H5C 0.9600 . ?
C7C C10C 1.554(14) . ?
C7C C8C 1.529(13) . ?
C7C C9C 1.562(14) . ?
C8C H8C1 0.9601 . ?
C8C H8C2 0.9601 . ?
C8C H8C3 0.9601 . ?
C9C H9C1 0.9599 . ?
C9C H9C2 0.9599 . ?
C9C H9C3 0.9599(12) . ?
C10C H10G 0.9618 . ?
C10C H10H 0.9618 . ?
C10C H10I 0.9619 . ?
C11C C12C 1.536(12) . ?
C11C H11E 0.9600 . ?
C11C H11F 0.9600 . ?
C12C O2C 1.290(10) . ?
C12C N1C 1.341(11) . ?
N1C C15C 1.460(12) . ?
N1C C13C 1.462(11) . ?
C13C C14C 1.490(15) . ?
C13C H13E 0.9600 . ?
C13C H13F 0.9600 . ?
C14C H14G 0.9599 . ?
C14C H14H 0.9599 . ?
C14C H14I 0.9599 . ?
C15C C16C 1.41(3) . ?
C15C C16' 1.42(3) . ?
C16C C16' 1.12(3) . ?
C20C C6D 1.511(11) . ?
C20C H20E 0.9600 . ?
C20C H20F 0.9600 . ?
O1D C1D 1.395(9) . ?
O1D C11D 1.461(9) . ?
C1D C6D 1.364(11) . ?
C1D C2D 1.372(11) . ?
C2D C3D 1.411(11) . ?
C2D C20D 1.553(11) . ?
C3D C4D 1.379(12) . ?
C3D H3D 0.9600 . ?
C4D C5D 1.375(12) . ?
C4D C7D 1.522(12) . ?
C5D C6D 1.397(11) . ?
C5D H5D 0.9600 . ?
C7D C8D 1.501(15) . ?
C7D C10D 1.523(17) . ?
C7D C9D 1.530(14) . ?
C8D H8D1 0.9599 . ?
C8D H8D2 0.9599 . ?
C8D H8D3 0.9599 . ?
C9D H9D1 0.9647 . ?
C9D H9D2 0.9648 . ?
C9D H9D3 0.9646 . ?
C10D H10J 0.9600 . ?
C10D H10K 0.9600 . ?
C10D H10L 0.9600 . ?
C11D C12D 1.501(11) . ?
C11D H11G 0.9600 . ?
C11D H11H 0.9600 . ?
C12D O2D 1.267(10) . ?
C12D N1D 1.333(11) . ?
N1D C13D 1.448(13) . ?
N1D C15D 1.509(12) . ?
C13D C14D 1.502(18) . ?
C13D H13G 0.9600 . ?
C13D H13H 0.9600 . ?
C14D H14J 0.9605 . ?
C14D H14K 0.9604 . ?
C14D H14L 0.9605 . ?
C15D C16D 1.548(15) . ?
C15D H15E 0.9600 . ?
C15D H15F 0.9600 . ?
C16D H16G 0.9642 . ?
C16D H16H 0.9641 . ?
C16D H16I 0.9640 . ?
C20D C6E 1.514(12) . ?
C20D H20G 0.9600 . ?
C20D H20H 0.9600 . ?
O1E C1E 1.414(10) . ?
O1E C11E 1.413(9) . ?
C1E C2E 1.307(11) . ?
C1E C6E 1.420(12) . ?
C2E C3E 1.417(12) . ?
C2E C20E 1.569(12) . ?
C3E C4E 1.457(14) . ?
C3E H3E 0.9600 . ?
C4E C5E 1.345(13) . ?
C4E C7E 1.576(15) . ?
C5E C6E 1.409(12) . ?
C5E H5E 0.9600 . ?
C7E C9E 1.451(19) . ?
C7E C8E 1.576(17) . ?
C7E C10E 1.56(2) . ?
C8E H8E1 0.9618 . ?
C8E H8E2 0.9620 . ?
C8E H8E3 0.9620 . ?
C9E H9E1 0.9604 . ?
C9E H9E2 0.9604 . ?
C9E H9E3 0.9604 . ?
C10E H10M 0.9607 . ?
C10E H10N 0.9607 . ?
C10E H10O 0.9607 . ?
C11E C12E 1.488(12) . ?
C11E H11I 0.9600 . ?
C11E H11J 0.9600 . ?
C12E O2E 1.257(10) . ?
C12E N1E 1.310(11) . ?
N1E C13E 1.497(8) . ?
N1E C15E 1.511(9) . ?
C13E C14E 1.486(9) . ?
C13E H13I 0.9600 . ?
C13E H13J 0.9600 . ?
C14E H14M 0.9599 . ?
C14E H14N 0.9599 . ?
C14E H14O 0.9599 . ?
C15E C16E 1.472(10) . ?
C15E H15G 0.9600 . ?
C15E H15H 0.9600 . ?
C16E H16J 0.9614 . ?
C16E H16K 0.9612 . ?
C16E H16L 0.9612 . ?
C20E C6F 1.522(11) . ?
C20E H20I 0.9600 . ?
C20E H20J 0.9600 . ?
O1F C1F 1.375(10) . ?
O1F C11F 1.458(9) . ?
C1F C6F 1.365(11) . ?
C1F C2F 1.458(11) . ?
C2F C3F 1.349(12) . ?
C2F C20F 1.483(12) . ?
C3F C4F 1.426(13) . ?
C3F H3F 0.9600 . ?
C4F C5F 1.429(13) . ?
C4F C7F 1.525(13) . ?
C5F C6F 1.392(11) . ?
C5F H5F 0.9600 . ?
C7F C8F 1.526(15) . ?
C7F C9F 1.564(15) . ?
C7F C10F 1.564(17) . ?
C8F H8F1 0.9603 . ?
C8F H8F2 0.9603 . ?
C8F H8F3 0.9603 . ?
C9F H9F1 0.9758 . ?
C9F H9F2 0.9745 . ?
C9F H9F3 0.9749 . ?
C10F H10P 0.9603 . ?
C10F H10Q 0.9603 . ?
C10F H10R 0.9602 . ?
C11F C12F 1.499(12) . ?
C11F H11K 0.9600 . ?
C11F H11L 0.9600 . ?
C12F O2F 1.261(10) . ?
C12F N1F 1.308(11) . ?
N1F C13F 1.509(8) . ?
N1F C15F 1.544(9) . ?
C13F C14F 1.506(9) . ?
C13F H13K 0.9600 . ?
C13F H13L 0.9600 . ?
C14F H14P 0.9607 . ?
C14F H14Q 0.9606 . ?
C14F H14R 0.9607 . ?
C15F C16F 1.466(9) . ?
C15F H15I 0.9600 . ?
C15F H15J 0.9600 . ?
C16F H16M 0.9600 . ?
C16F H16N 0.9600 . ?
C16F H16O 0.9600 . ?
C20F H20K 0.9600 . ?
C20F H20L 0.9600 . ?
C1P O7P 1.244(11) . ?
C1P C6P 1.435(14) . ?
C1P C2P 1.438(12) . ?
C2P C3P 1.356(13) . ?
C2P N1P 1.432(15) . ?
C3P C4P 1.384(15) . ?
C4P C5P 1.411(15) . ?
C4P N2P 1.484(13) . ?
C5P C6P 1.422(13) . ?
C6P N3P 1.509(15) . ?
N1P O1P 1.206(13) . ?
N1P O2P 1.252(12) . ?
N2P O3P 1.209(12) . ?
N2P O4P 1.196(12) . ?
N3P O6P 1.172(12) . ?
N3P O5P 1.162(12) . ?
C1R O7R 1.246(14) . ?
C1R C6R 1.354(18) . ?
C1R C2R 1.492(19) . ?
C2R C3R 1.440(18) . ?
C2R N1R 1.54(2) . ?
C3R C4R 1.406(18) . ?
C4R C5R 1.405(19) . ?
C4R N2R 1.54(3) . ?
C5R C6R 1.306(18) . ?
C6R N3R 1.60(2) . ?
N1R O2R 1.215(18) . ?
N1R O1R 1.17(2) . ?
N2R O3R 1.12(3) . ?
N2R O4R 1.18(3) . ?
N3R O5R 1.30(3) . ?
N3R O6R 1.26(3) . ?
C1S C2S 1.3900 . ?
C1S C6S 1.3900 . ?
C1S C7S 1.4989(14) . ?
C2S C3S 1.3900 . ?
C3S C4S 1.3900 . ?
C4S C5S 1.3900 . ?
C5S C6S 1.3900 . ?
